data_1510585
loop_
_publ_author_name
'Frank, K.'

_publ_section_title
;
 Kristallstruktur von Au7 Ga2(h)
;
_journal_name_full 'Journal of the Less-Common Metals'
_journal_page_first 83
_journal_page_last 87
_journal_paper_doi 10.1016/0022-5088(71)90011-7
_journal_volume 23
_journal_year 1971
_chemical_formula_sum 'Au7 Ga2'
_space_group_IT_number 189
_symmetry_space_group_name_Hall 'P -6 -2'
_symmetry_space_group_name_H-M 'P -6 2 m'
_cell_angle_alpha 90
_cell_angle_beta 90
_cell_angle_gamma 120
_cell_formula_units_Z 3
_cell_length_a 7.724
_cell_length_b 7.724
_cell_length_c 8.751
_cell_volume 452.140
_citation_journal_id_ASTM JCOMAH
_cod_data_source_file gold_690.cif
_cod_data_source_block Au7Ga2
_cod_original_cell_volume 452.1399
_cod_database_code 1510585

loop_
_symmetry_equiv_pos_as_xyz
x,y,z
-x+y,-x,-z
-y,x-y,z
x,y,-z
-x+y,-x,z
-y,x-y,-z
y,x,z
x-y,-y,-z
-x,-x+y,z
y,x,-z
x-y,-y,z
-x,-x+y,-z

loop_
_atom_site_label
_atom_site_type_symbol
_atom_site_fract_x
_atom_site_fract_y
_atom_site_fract_z
_atom_site_occupancy
_atom_site_U_iso_or_equiv
Au3 Au 0.369 0 0 1 0.0
Au2 Au 0.3333 0.6667 0.5 1 0.0
Ga1 Ga 0 0 0.314 1 0.0
Ga2 Ga 0.3333 0.6667 0.175 1 0.0
Au6 Au 0.688 0 0.17 1 0.0
Au1 Au 0 0 0 1 0.0
Au4 Au 0.722 0 0.5 1 0.0
Au5 Au 0.363 0 0.332 1 0.0
